data_4319097
loop_
_publ_author_name
'Olga S. Finikova'
'Andrei V. Cheprakov'
'Patrick J. Carroll'
'Sergio Dalosto'
'Sergei A. Vinogradov'

_publ_contact_author 'Sergei Vinogradov'
_publ_contact_author_email vinograd@mail.med.upenn.edu
_publ_section_title
;
 Influence of Nonplanarity and Extended Conjugation on Porphyrin Basicity
;
_journal_name_full 'Inorganic Chemistry'
_journal_page_first 6944
_journal_page_last 6946
_journal_paper_doi 10.1021/ic0260522
_journal_volume 41
_journal_year 2002
_chemical_formula_sum 'C76 H54 N4 O16'
_chemical_formula_weight 1279.23
_chemical_name_common meso-tetraphenyloctamethoxycarbonyltetrabenzoporphyrin
_space_group_IT_number 114
_symmetry_cell_setting tetragonal
_symmetry_Int_Tables_number 114
_symmetry_space_group_name_Hall 'P -4 2n'
_symmetry_space_group_name_H-M 'P -4 21 c'
_atom_sites_solution_hydrogens geom
_atom_sites_solution_primary direct
_atom_sites_solution_secondary difmap
_audit_creation_method SHELXL
_cell_angle_alpha 90.00
_cell_angle_beta 90.00
_cell_angle_gamma 90.00
_cell_formula_units_Z 2
_cell_length_a 20.9448(3)
_cell_length_b 20.9448(3)
_cell_length_c 9.0485(1)
_cell_measurement_temperature 200(2)
_cell_volume 3969.44(9)
_computing_structure_refinement 'SHELXL-93 (Sheldrick, 1993)'
_computing_structure_solution 'SIR92 (Altomare, 1993)'
_diffrn_ambient_temperature 200(2)
_diffrn_measurement_device 'image plate area detector'
_diffrn_measurement_device_type 'Rigaku R-AXIS IIc'
_diffrn_measurement_method 'phi oscillations'
_diffrn_radiation_monochromator graphite
_diffrn_radiation_source 'rotating anode'
_diffrn_radiation_type MoK\a
_diffrn_radiation_wavelength 0.71069
_diffrn_reflns_av_R_equivalents 0.0478
_diffrn_reflns_av_sigmaI/netI 0.0377
_diffrn_reflns_limit_h_max 25
_diffrn_reflns_limit_h_min -14
_diffrn_reflns_limit_k_max 25
_diffrn_reflns_limit_k_min -25
_diffrn_reflns_limit_l_max 10
_diffrn_reflns_limit_l_min -10
_diffrn_reflns_number 12033
_diffrn_reflns_theta_max 25.35
_diffrn_reflns_theta_min 2.75
_exptl_absorpt_coefficient_mu 0.076
_exptl_absorpt_correction_type none
_exptl_crystal_colour 'dark green'
_exptl_crystal_density_diffrn 1.070
_exptl_crystal_F_000 1332
_exptl_crystal_preparation CHCl3/tBuOMe
_exptl_crystal_size_max 0.35
_exptl_crystal_size_mid 0.15
_exptl_crystal_size_min 0.08
_refine_diff_density_max 0.494
_refine_diff_density_min -0.232
_refine_diff_density_rms 0.070
_refine_ls_abs_structure_details 'Flack H D (1983), Acta Cryst. A39, 876-881'
_refine_ls_abs_structure_Flack 0.32(288)
_refine_ls_extinction_method none
_refine_ls_goodness_of_fit_all 1.167
_refine_ls_goodness_of_fit_obs 1.219
_refine_ls_matrix_type full
_refine_ls_number_parameters 218
_refine_ls_number_reflns 3559
_refine_ls_number_restraints 0
_refine_ls_restrained_S_all 1.167
_refine_ls_restrained_S_obs 1.219
_refine_ls_R_factor_all 0.0952
_refine_ls_R_factor_obs 0.0834
_refine_ls_shift/esd_max 0.000
_refine_ls_shift/esd_mean 0.000
_refine_ls_structure_factor_coef Fsqd
_refine_ls_weighting_details 'w=1/[\s^2^(Fo^2^)+(0.1090P)^2^+1.8879P] where P=(Fo^2^+2Fc^2^)/3'
_refine_ls_weighting_scheme calc
_refine_ls_wR_factor_all 0.2195
_refine_ls_wR_factor_obs 0.2107
_reflns_number_observed 3014
_reflns_number_total 3559
_reflns_observed_criterion >2sigma(I)
_cod_data_source_file ic0260522_s2_2.cif
_cod_data_source_block Compound_3d
_cod_depositor_comments
;
The following automatic conversions were performed:

'_refine_ls_weighting_scheme' value 'calc
w=1/[\s^2^(Fo^2^)+(0.1090P)^2^+1.8879P] where P=(Fo^2^+2Fc^2^)/3' was
changed to 'calc'. New tag '_refine_ls_weighting_details' was
created. The value of the new tag was set to
'w=1/[\s^2^(Fo^2^)+(0.1090P)^2^+1.8879P] where P=(Fo^2^+2Fc^2^)/3'.

Automatic conversion script
Id: cif_fix_values 3143 2015-03-26 13:38:13Z robertas 
;
_cod_original_sg_symbol_H-M 'P -4 21 c '
_cod_database_code 4319097

loop_
_symmetry_equiv_pos_as_xyz
'x, y, z'
'-x+1/2, y+1/2, -z+1/2'
'-x, -y, z'
'x+1/2, -y+1/2, -z+1/2'
'-y, x, -z'
'y+1/2, x+1/2, z+1/2'
'y, -x, -z'
'-y+1/2, -x+1/2, z+1/2'

loop_
_atom_site_aniso_label
_atom_site_aniso_U_11
_atom_site_aniso_U_22
_atom_site_aniso_U_33
_atom_site_aniso_U_23
_atom_site_aniso_U_13
_atom_site_aniso_U_12
N1 0.029(2) 0.030(2) 0.079(2) 0.002(2) 0.012(2) 0.0025(12)
C1 0.031(2) 0.026(2) 0.065(2) 0.000(2) 0.004(2) -0.0039(14)
C2 0.031(2) 0.030(2) 0.070(3) -0.001(2) 0.006(2) 0.0023(15)
C3 0.031(2) 0.028(2) 0.060(2) 0.004(2) 0.001(2) 0.0039(15)
C4 0.024(2) 0.034(2) 0.069(3) 0.003(2) 0.000(2) -0.0011(14)
C5 0.034(2) 0.030(2) 0.060(2) 0.000(2) 0.000(2) -0.0004(15)
C6 0.037(2) 0.029(2) 0.085(3) 0.008(2) 0.011(2) 0.004(2)
C7 0.038(2) 0.037(2) 0.070(3) 0.014(2) 0.011(2) 0.004(2)
C8 0.031(2) 0.037(2) 0.052(2) 0.002(2) 0.003(2) 0.0024(15)
C9 0.034(2) 0.030(2) 0.067(3) 0.004(2) 0.000(2) -0.002(2)
C10 0.028(2) 0.029(2) 0.070(3) 0.012(2) 0.000(2) -0.0047(14)
C11 0.037(2) 0.041(2) 0.074(3) 0.005(2) 0.001(2) 0.000(2)
C12 0.037(2) 0.064(3) 0.089(3) 0.014(3) -0.006(2) 0.003(2)
C13 0.031(2) 0.062(3) 0.103(4) 0.025(3) -0.004(2) 0.008(2)
C14 0.041(2) 0.042(2) 0.101(4) 0.009(3) 0.004(2) 0.010(2)
C15 0.037(2) 0.030(2) 0.086(3) 0.003(2) 0.002(2) -0.003(2)
C16 0.044(2) 0.042(2) 0.122(5) 0.030(3) 0.027(3) 0.009(2)
C17 0.067(4) 0.112(5) 0.200(9) 0.078(6) 0.016(5) -0.039(4)
C18 0.039(2) 0.036(2) 0.071(3) 0.002(2) 0.006(2) -0.001(2)
C19 0.103(5) 0.142(6) 0.103(5) 0.020(5) 0.054(4) 0.050(5)
O1 0.069(3) 0.120(4) 0.293(9) 0.146(5) 0.067(4) 0.040(3)
O2 0.052(2) 0.068(2) 0.110(3) 0.025(2) 0.007(2) -0.015(2)
O3 0.050(2) 0.071(2) 0.096(3) 0.020(2) 0.011(2) 0.029(2)
O4 0.060(2) 0.094(3) 0.072(2) 0.008(2) 0.021(2) 0.026(2)

loop_
_atom_site_label
_atom_site_type_symbol
_atom_site_fract_x
_atom_site_fract_y
_atom_site_fract_z
_atom_site_U_iso_or_equiv
_atom_site_thermal_displace_type
_atom_site_occupancy
_atom_site_calc_flag
_atom_site_refinement_flags
_atom_site_disorder_group
N1 N 0.09498(14) 0.02484(14) 0.9882(4) 0.0460(9) Uani 1 d . .
H1 H 0.05720(14) 0.01613(14) 1.0194(4) 0.061 Uiso 0.50 calc PR .
C1 C 0.1149(2) 0.0840(2) 0.9446(5) 0.0408(9) Uani 1 d . .
C2 C 0.1792(2) 0.0768(2) 0.8831(5) 0.0438(10) Uani 1 d . .
C3 C 0.1966(2) 0.0129(2) 0.9055(5) 0.0394(9) Uani 1 d . .
C4 C 0.1430(2) -0.0184(2) 0.9753(5) 0.0426(9) Uani 1 d . .
C5 C 0.1405(2) -0.0813(2) 1.0283(5) 0.0416(9) Uani 1 d . .
C6 C 0.2197(2) 0.1183(2) 0.8071(6) 0.0505(11) Uani 1 d . .
H6 H 0.2082(2) 0.1607(2) 0.7922(6) 0.067 Uiso 1 calc R .
C7 C 0.2774(2) 0.0954(2) 0.7542(5) 0.0483(10) Uani 1 d . .
C8 C 0.2942(2) 0.0309(2) 0.7727(5) 0.0401(9) Uani 1 d . .
C9 C 0.2549(2) -0.0103(2) 0.8472(5) 0.0438(9) Uani 1 d . .
H9 H 0.2664(2) -0.0529(2) 0.8593(5) 0.058 Uiso 1 calc R .
C10 C 0.2029(2) -0.1138(2) 1.0509(5) 0.0424(9) Uani 1 d . .
C11 C 0.2461(2) -0.0901(2) 1.1556(5) 0.0505(10) Uani 1 d . .
H11 H 0.2350(2) -0.0549(2) 1.2129(5) 0.067 Uiso 1 calc R .
C12 C 0.3045(2) -0.1181(2) 1.1740(7) 0.0632(13) Uani 1 d . .
H12 H 0.3328(2) -0.1021(2) 1.2440(7) 0.084 Uiso 1 calc R .
C13 C 0.3216(2) -0.1700(2) 1.0891(7) 0.0650(14) Uani 1 d . .
H13 H 0.3618(2) -0.1882(2) 1.1003(7) 0.086 Uiso 1 calc R .
C14 C 0.2800(2) -0.1947(2) 0.9892(7) 0.0612(13) Uani 1 d . .
H14 H 0.2915(2) -0.2305(2) 0.9342(7) 0.081 Uiso 1 calc R .
C15 C 0.2204(2) -0.1668(2) 0.9688(6) 0.0510(11) Uani 1 d . .
H15 H 0.1922(2) -0.1838(2) 0.8997(6) 0.068 Uiso 1 calc R .
C16 C 0.3214(2) 0.1419(2) 0.6860(7) 0.069(2) Uani 1 d . .
C17 C 0.4289(3) 0.1712(4) 0.6536(12) 0.126(3) Uani 1 d . .
H17A H 0.4706(3) 0.1585(4) 0.6862(12) 0.190 Uiso 1 calc R .
H17B H 0.4212(3) 0.2147(4) 0.6822(12) 0.190 Uiso 1 calc R .
H17C H 0.4265(3) 0.1677(4) 0.5479(12) 0.190 Uiso 1 calc R .
C18 C 0.3532(2) 0.0025(2) 0.7055(5) 0.0490(10) Uani 1 d . .
C19 C 0.4135(4) -0.0052(4) 0.4858(8) 0.116(3) Uani 1 d . .
H19A H 0.4116(4) 0.0071(4) 0.3837(8) 0.174 Uiso 1 calc R .
H19B H 0.4163(4) -0.0508(4) 0.4927(8) 0.174 Uiso 1 calc R .
H19C H 0.4505(4) 0.0136(4) 0.5310(8) 0.174 Uiso 1 calc R .
O1 O 0.3050(2) 0.1844(3) 0.6078(9) 0.161(4) Uani 1 d . .
O2 O 0.3815(2) 0.1305(2) 0.7202(5) 0.0764(11) Uani 1 d . .
O3 O 0.3900(2) -0.0304(2) 0.7694(5) 0.0723(10) Uani 1 d . .
O4 O 0.3564(2) 0.0167(2) 0.5615(4) 0.0754(11) Uani 1 d . .

loop_
_atom_type_symbol
_atom_type_description
_atom_type_scat_dispersion_real
_atom_type_scat_dispersion_imag
_atom_type_scat_source
C C 0.0033 0.0016 'International Tables Vol C Tables 4.2.6.8 and 6.1.1.4'
H H 0.0000 0.0000 'International Tables Vol C Tables 4.2.6.8 and 6.1.1.4'
N N 0.0061 0.0033 'International Tables Vol C Tables 4.2.6.8 and 6.1.1.4'
O O 0.0106 0.0060 'International Tables Vol C Tables 4.2.6.8 and 6.1.1.4'

loop_
_geom_angle_atom_site_label_1
_geom_angle_atom_site_label_2
_geom_angle_atom_site_label_3
_geom_angle
_geom_angle_site_symmetry_1
_geom_angle_site_symmetry_3
_geom_angle_publ_flag
C4 N1 C1 110.8(3) . . ?
N1 C1 C5 124.4(3) . 5_557 ?
N1 C1 C2 107.3(3) . . ?
C5 C1 C2 128.0(3) 5_557 . ?
C6 C2 C3 120.5(3) . . ?
C6 C2 C1 133.1(3) . . ?
C3 C2 C1 106.4(3) . . ?
C2 C3 C9 119.8(3) . . ?
C2 C3 C4 107.1(3) . . ?
C9 C3 C4 132.7(3) . . ?
N1 C4 C5 124.7(3) . . ?
N1 C4 C3 108.1(3) . . ?
C5 C4 C3 127.1(3) . . ?
C1 C5 C4 124.3(3) 7_557 . ?
C1 C5 C10 119.3(3) 7_557 . ?
C4 C5 C10 116.3(3) . . ?
C7 C6 C2 119.0(3) . . ?
C6 C7 C8 120.7(4) . . ?
C6 C7 C16 117.4(4) . . ?
C8 C7 C16 121.8(4) . . ?
C9 C8 C7 120.9(3) . . ?
C9 C8 C18 116.4(3) . . ?
C7 C8 C18 122.6(3) . . ?
C8 C9 C3 119.1(3) . . ?
C15 C10 C11 118.4(4) . . ?
C15 C10 C5 121.6(4) . . ?
C11 C10 C5 119.9(4) . . ?
C12 C11 C10 120.6(4) . . ?
C11 C12 C13 120.2(5) . . ?
C14 C13 C12 120.4(4) . . ?
C13 C14 C15 120.2(5) . . ?
C10 C15 C14 120.2(4) . . ?
O1 C16 O2 123.5(5) . . ?
O1 C16 C7 124.2(5) . . ?
O2 C16 C7 112.2(4) . . ?
O3 C18 O4 124.8(4) . . ?
O3 C18 C8 124.7(4) . . ?
O4 C18 C8 110.4(4) . . ?
C16 O2 C17 116.8(4) . . ?
C18 O4 C19 115.5(4) . . ?

loop_
_geom_bond_atom_site_label_1
_geom_bond_atom_site_label_2
_geom_bond_distance
_geom_bond_site_symmetry_2
_geom_bond_publ_flag
N1 C4 1.357(5) . ?
N1 C1 1.365(5) . ?
C1 C5 1.397(5) 5_557 ?
C1 C2 1.465(5) . ?
C2 C6 1.396(6) . ?
C2 C3 1.402(5) . ?
C3 C9 1.417(5) . ?
C3 C4 1.445(5) . ?
C4 C5 1.405(5) . ?
C5 C1 1.397(5) 7_557 ?
C5 C10 1.487(5) . ?
C6 C7 1.385(5) . ?
C7 C8 1.406(5) . ?
C7 C16 1.477(6) . ?
C8 C9 1.369(5) . ?
C8 C18 1.499(5) . ?
C10 C15 1.386(6) . ?
C10 C11 1.401(6) . ?
C11 C12 1.368(6) . ?
C12 C13 1.378(8) . ?
C13 C14 1.357(8) . ?
C14 C15 1.392(6) . ?
C16 O1 1.188(6) . ?
C16 O2 1.317(6) . ?
C17 O2 1.442(6) . ?
C18 O3 1.185(5) . ?
C18 O4 1.339(6) . ?
C19 O4 1.453(6) . ?
